data_7151639
loop_
_publ_author_name
'Galindo, Miguel A.'
'Hannant, Jennifer'
'Harrington, Ross W.'
'Clegg, William'
'Horrocks, Benjamin R.'
'Pike, Andrew R.'
'Houlton, Andrew'

_publ_section_title
;
 Pyrrolyl-, 2-(2-thienyl)pyrrolyl- and
 2,5-bis(2-thienyl)pyrrolyl-nucleosides: synthesis, molecular and
 electronic structure, and redox behaviour of C5-thymidine derivatives.
;
_journal_issue 5
_journal_name_full 'Organic &amp; biomolecular chemistry'
_journal_page_first 1555
_journal_page_last 1564
_journal_paper_doi 10.1039/C0OB00466A
_journal_volume 9
_journal_year 2011
_chemical_formula_moiety 'C16 H13 N S2'
_chemical_formula_sum 'C16 H13 N S2'
_chemical_formula_weight 283.39
_chemical_name_systematic
;
?
;
_space_group_IT_number 14
_symmetry_cell_setting monoclinic
_symmetry_space_group_name_Hall '-P 2ybc'
_symmetry_space_group_name_H-M 'P 1 21/c 1'
_atom_sites_solution_hydrogens geom
_atom_sites_solution_primary direct
_atom_sites_solution_secondary difmap
_audit_creation_method SHELXL-97
_cell_angle_alpha 90.00
_cell_angle_beta 103.914(3)
_cell_angle_gamma 90.00
_cell_formula_units_Z 8
_cell_length_a 18.3919(5)
_cell_length_b 16.7137(5)
_cell_length_c 9.2800(3)
_cell_measurement_reflns_used 4545
_cell_measurement_temperature 150(2)
_cell_measurement_theta_max 62.23
_cell_measurement_theta_min 2.47
_cell_volume 2768.94(15)
_computing_cell_refinement
;
CrysAlisPro, Oxford Diffraction Ltd.,
Version 1.171.33.41 (release 06-05-2009 CrysAlis171 .NET)
(compiled May 6 2009,17:20:42)
;
_computing_data_collection
;
CrysAlisPro, Oxford Diffraction Ltd.,
Version 1.171.33.41 (release 06-05-2009 CrysAlis171 .NET)
(compiled May 6 2009,17:20:42)
;
_computing_data_reduction
;
CrysAlisPro, Oxford Diffraction Ltd.,
Version 1.171.33.41 (release 06-05-2009 CrysAlis171 .NET)
(compiled May 6 2009,17:20:42)
;
_computing_molecular_graphics 'Bruker SHELXTL'
_computing_publication_material 'Bruker SHELXTL and local programs'
_computing_structure_refinement 'Bruker SHELXTL'
_computing_structure_solution 'Bruker SHELXTL'
_diffrn_ambient_temperature 150(2)
_diffrn_detector_area_resol_mean 10.3968
_diffrn_measured_fraction_theta_full 0.975
_diffrn_measured_fraction_theta_max 0.975
_diffrn_measurement_device_type 'Oxford Diffraction Gemini A Ultra diffractometer'
_diffrn_measurement_method 'thick-slice \w scans'
_diffrn_radiation_monochromator none
_diffrn_radiation_source 'sealed tube with Enhance Ultra optics'
_diffrn_radiation_type CuK\a
_diffrn_radiation_wavelength 1.54178
_diffrn_reflns_av_R_equivalents 0.0278
_diffrn_reflns_av_sigmaI/netI 0.0313
_diffrn_reflns_limit_h_max 9
_diffrn_reflns_limit_h_min -20
_diffrn_reflns_limit_k_max 18
_diffrn_reflns_limit_k_min -19
_diffrn_reflns_limit_l_max 10
_diffrn_reflns_limit_l_min -8
_diffrn_reflns_number 8695
_diffrn_reflns_theta_full 62.30
_diffrn_reflns_theta_max 62.30
_diffrn_reflns_theta_min 2.47
_diffrn_standards_number 0
_exptl_absorpt_coefficient_mu 3.340
_exptl_absorpt_correction_T_max 0.965
_exptl_absorpt_correction_T_min 0.585
_exptl_absorpt_correction_type multi-scan
_exptl_absorpt_process_details
;
CrysAlisPro, Oxford Diffraction Ltd.,
Version 1.171.33.41 (release 06-05-2009 CrysAlis171 .NET)
(compiled May 6 2009,17:20:42)
Empirical absorption correction using spherical harmonics,
implemented in SCALE3 ABSPACK scaling algorithm.
;
_exptl_crystal_colour colourless
_exptl_crystal_density_diffrn 1.360
_exptl_crystal_density_method 'not measured'
_exptl_crystal_description lath
_exptl_crystal_F_000 1184
_exptl_crystal_size_max 0.18
_exptl_crystal_size_mid 0.04
_exptl_crystal_size_min 0.01
_refine_diff_density_max 0.270
_refine_diff_density_min -0.217
_refine_diff_density_rms 0.050
_refine_ls_extinction_method none
_refine_ls_goodness_of_fit_ref 1.044
_refine_ls_hydrogen_treatment constr
_refine_ls_matrix_type full
_refine_ls_number_parameters 431
_refine_ls_number_reflns 4288
_refine_ls_number_restraints 656
_refine_ls_restrained_S_all 1.057
_refine_ls_R_factor_all 0.0535
_refine_ls_R_factor_gt 0.0389
_refine_ls_shift/su_max 0.030
_refine_ls_shift/su_mean 0.001
_refine_ls_structure_factor_coef Fsqd
_refine_ls_weighting_details 'calc w=1/[\s^2^(Fo^2^)+(0.0700P)^2^+0.0000P] where P=(Fo^2^+2Fc^2^)/3'
_refine_ls_weighting_scheme calc
_refine_ls_wR_factor_gt 0.1038
_refine_ls_wR_factor_ref 0.1103
_reflns_number_gt 3344
_reflns_number_total 4288
_reflns_threshold_expression I>2\s(I)
_cod_data_source_file C0OB00466A.TXT
_cod_data_source_block ah185_compound_6
_cod_original_cell_volume 2768.94(14)
_cod_original_sg_symbol_H-M 'P 21/c'
_cod_database_code 7151639

loop_
_symmetry_equiv_pos_as_xyz
'x, y, z'
'-x, y+1/2, -z+1/2'
'-x, -y, -z'
'x, -y-1/2, z-1/2'

loop_
_atom_site_label
_atom_site_type_symbol
_atom_site_fract_x
_atom_site_fract_y
_atom_site_fract_z
_atom_site_U_iso_or_equiv
_atom_site_adp_type
_atom_site_occupancy
_atom_site_symmetry_multiplicity
_atom_site_calc_flag
_atom_site_refinement_flags
_atom_site_disorder_assembly
_atom_site_disorder_group
N1 N 0.36954(9) 0.73892(11) 0.58923(19) 0.0229(4) Uani 1 1 d . A .
S1 S 0.44635(5) 0.92395(6) 0.60128(15) 0.0297(3) Uani 0.805(3) 1 d PDU A 1
C1 C 0.4183(2) 1.0215(2) 0.6148(6) 0.0308(9) Uani 0.805(3) 1 d PDU A 1
H1 H 0.4516 1.0656 0.6377 0.037 Uiso 0.805(3) 1 calc PR A 1
C2 C 0.3412(2) 1.0275(2) 0.5881(6) 0.0315(9) Uani 0.805(3) 1 d PDU A 1
H2 H 0.3142 1.0760 0.5883 0.038 Uiso 0.805(3) 1 calc PR A 1
C3 C 0.3083(5) 0.9505(6) 0.5606(18) 0.0358(17) Uani 0.805(3) 1 d PDU A 1
H3 H 0.2557 0.9427 0.5409 0.043 Uiso 0.805(3) 1 calc PR A 1
S1X S 0.2950(5) 0.9599(6) 0.565(2) 0.0389(17) Uani 0.195(3) 1 d PDU A 2
C1X C 0.3605(9) 1.0339(10) 0.606(3) 0.034(3) Uiso 0.195(3) 1 d PDU A 2
H1X H 0.3496 1.0885 0.6191 0.040 Uiso 0.195(3) 1 calc PR A 2
C2X C 0.4309(10) 1.0039(10) 0.617(3) 0.030(3) Uiso 0.195(3) 1 d PDU A 2
H2X H 0.4756 1.0349 0.6371 0.036 Uiso 0.195(3) 1 calc PR A 2
C3X C 0.4276(8) 0.9196(11) 0.595(3) 0.035(4) Uiso 0.195(3) 1 d PDU A 2
H3X H 0.4707 0.8874 0.6005 0.042 Uiso 0.195(3) 1 calc PR A 2
C4 C 0.35635(11) 0.88904(14) 0.5640(2) 0.0251(5) Uani 1 1 d DU . .
C5 C 0.33637(11) 0.80695(14) 0.5170(2) 0.0234(5) Uani 1 1 d . A .
C6 C 0.28405(11) 0.78241(15) 0.3921(2) 0.0265(5) Uani 1 1 d . . .
H6 H 0.2524 0.8163 0.3219 0.032 Uiso 1 1 calc R A .
C7 C 0.28572(11) 0.69863(15) 0.3871(2) 0.0266(5) Uani 1 1 d . A .
H7 H 0.2556 0.6658 0.3125 0.032 Uiso 1 1 calc R . .
C8 C 0.33881(11) 0.67209(14) 0.5095(2) 0.0238(5) Uani 1 1 d . . .
C9 C 0.36075(11) 0.58988(14) 0.5540(2) 0.0253(5) Uani 1 1 d DU A .
C10 C 0.3934(7) 0.5367(6) 0.4838(10) 0.0421(18) Uani 0.797(3) 1 d PDU A 1
H10 H 0.4105 0.5510 0.3986 0.050 Uiso 0.797(3) 1 calc PR A 1
C11 C 0.4017(4) 0.4565(3) 0.5423(6) 0.0302(10) Uani 0.797(3) 1 d PDU A 1
H11 H 0.4205 0.4118 0.4995 0.036 Uiso 0.797(3) 1 calc PR A 1
C12 C 0.3771(4) 0.4563(3) 0.6727(7) 0.0325(11) Uani 0.797(3) 1 d PDU A 1
H12 H 0.3799 0.4108 0.7353 0.039 Uiso 0.797(3) 1 calc PR A 1
S2 S 0.34123(6) 0.54669(6) 0.70859(11) 0.0326(3) Uani 0.797(3) 1 d PDU A 1
C10X C 0.3554(12) 0.5541(10) 0.6828(18) 0.038(4) Uiso 0.203(3) 1 d PDU A 2
H10X H 0.3426 0.5821 0.7623 0.046 Uiso 0.203(3) 1 calc PR A 2
C11X C 0.3712(19) 0.4701(11) 0.687(3) 0.028(3) Uiso 0.203(3) 1 d PDU A 2
H11X H 0.3610 0.4329 0.7567 0.033 Uiso 0.203(3) 1 calc PR A 2
C12X C 0.404(2) 0.4523(12) 0.571(2) 0.030(3) Uiso 0.203(3) 1 d PDU A 2
H12X H 0.4269 0.4027 0.5582 0.036 Uiso 0.203(3) 1 calc PR A 2
S2X S 0.3968(8) 0.5324(6) 0.4530(11) 0.0402(16) Uani 0.203(3) 1 d PDU A 2
C13 C 0.43187(11) 0.73755(14) 0.7201(2) 0.0238(5) Uani 1 1 d . . .
H13A H 0.4243 0.6938 0.7869 0.029 Uiso 1 1 calc R A .
H13B H 0.4335 0.7887 0.7745 0.029 Uiso 1 1 calc R . .
C14 C 0.50646(11) 0.72497(15) 0.6768(2) 0.0284(5) Uani 1 1 d . A .
H14A H 0.5071 0.6708 0.6341 0.034 Uiso 1 1 calc R . .
H14B H 0.5106 0.7643 0.5995 0.034 Uiso 1 1 calc R . .
C15 C 0.57116(12) 0.73378(14) 0.8043(3) 0.0296(5) Uani 1 1 d . . .
C16 C 0.62273(13) 0.74201(16) 0.9073(3) 0.0385(6) Uani 1 1 d . A .
H16 H 0.6642 0.7486 0.9900 0.046 Uiso 1 1 calc R . .
N2 N 0.12744(9) 0.24492(12) 0.3807(2) 0.0263(4) Uani 1 1 d . B .
S3 S 0.20343(5) 0.47013(7) 0.38317(13) 0.0343(3) Uani 0.759(3) 1 d PDU B 1
C17 C 0.1382(2) 0.5437(3) 0.3826(7) 0.0369(11) Uani 0.759(3) 1 d PDU B 1
H17 H 0.1496 0.5992 0.3935 0.044 Uiso 0.759(3) 1 calc PR B 1
C18 C 0.0676(3) 0.5125(3) 0.3644(10) 0.0352(11) Uani 0.759(3) 1 d PDU B 1
H18 H 0.0237 0.5432 0.3611 0.042 Uiso 0.759(3) 1 calc PR B 1
C19 C 0.0691(4) 0.4284(6) 0.3512(16) 0.0388(18) Uani 0.759(3) 1 d PDU B 1
H19 H 0.0248 0.3970 0.3353 0.047 Uiso 0.759(3) 1 calc PR B 1
S3X S 0.0531(4) 0.4230(5) 0.3572(15) 0.0416(15) Uani 0.241(3) 1 d PDU B 2
C17X C 0.0775(10) 0.5215(9) 0.382(4) 0.035(3) Uiso 0.241(3) 1 d PDU B 2
H17X H 0.0434 0.5637 0.3853 0.042 Uiso 0.241(3) 1 calc PR B 2
C18X C 0.1538(9) 0.5317(9) 0.395(3) 0.035(3) Uiso 0.241(3) 1 d PDU B 2
H18X H 0.1790 0.5817 0.4027 0.043 Uiso 0.241(3) 1 calc PR B 2
C19X C 0.1881(8) 0.4552(8) 0.396(2) 0.043(3) Uiso 0.241(3) 1 d PDU B 2
H19X H 0.2408 0.4476 0.4176 0.052 Uiso 0.241(3) 1 calc PR B 2
C20 C 0.13819(12) 0.39483(15) 0.3626(2) 0.0302(5) Uani 1 1 d DU . .
C21 C 0.16072(11) 0.31309(15) 0.3404(2) 0.0285(5) Uani 1 1 d . B .
C22 C 0.21632(12) 0.28806(17) 0.2732(3) 0.0342(6) Uani 1 1 d . . .
H22 H 0.2486 0.3219 0.2347 0.041 Uiso 1 1 calc R B .
C23 C 0.21676(12) 0.20473(17) 0.2717(3) 0.0343(6) Uani 1 1 d . B .
H23 H 0.2494 0.1720 0.2320 0.041 Uiso 1 1 calc R . .
C24 C 0.16123(11) 0.17773(15) 0.3381(2) 0.0292(6) Uani 1 1 d . . .
C25 C 0.13929(12) 0.09460(16) 0.3518(2) 0.0309(6) Uani 1 1 d DU B .
C26 C 0.1463(8) 0.0382(6) 0.2566(13) 0.0383(18) Uani 0.782(3) 1 d PDU B 1
H26 H 0.1635 0.0491 0.1699 0.046 Uiso 0.782(3) 1 calc PR B 1
C27 C 0.1263(3) -0.0408(3) 0.2935(5) 0.0316(9) Uani 0.782(3) 1 d PDU B 1
H27 H 0.1300 -0.0876 0.2374 0.038 Uiso 0.782(3) 1 calc PR B 1
C28 C 0.1007(2) -0.0396(2) 0.4227(5) 0.0338(10) Uani 0.782(3) 1 d PDU B 1
H28 H 0.0838 -0.0851 0.4667 0.041 Uiso 0.782(3) 1 calc PR B 1
S4 S 0.10381(7) 0.05593(7) 0.49110(12) 0.0343(3) Uani 0.782(3) 1 d PDU B 1
C26X C 0.1186(12) 0.0617(10) 0.4713(19) 0.040(4) Uiso 0.218(3) 1 d PDU B 2
H26X H 0.1141 0.0921 0.5552 0.048 Uiso 0.218(3) 1 calc PR B 2
C27X C 0.1041(12) -0.0232(9) 0.4584(18) 0.034(3) Uiso 0.218(3) 1 d PDU B 2
H27X H 0.0857 -0.0546 0.5274 0.041 Uiso 0.218(3) 1 calc PR B 2
C28X C 0.1207(12) -0.0516(9) 0.3320(18) 0.031(3) Uiso 0.218(3) 1 d PDU B 2
H28X H 0.1163 -0.1059 0.3009 0.037 Uiso 0.218(3) 1 calc PR B 2
S4X S 0.1505(9) 0.0249(6) 0.2375(12) 0.0436(17) Uani 0.218(3) 1 d PDU B 2
C29 C 0.06371(11) 0.24482(15) 0.4487(2) 0.0266(5) Uani 1 1 d . . .
H29A H 0.0610 0.2969 0.4982 0.032 Uiso 1 1 calc R B .
H29B H 0.0705 0.2023 0.5251 0.032 Uiso 1 1 calc R . .
C30 C -0.00952(11) 0.23042(16) 0.3313(3) 0.0302(6) Uani 1 1 d . B .
H30A H -0.0129 0.2688 0.2488 0.036 Uiso 1 1 calc R . .
H30B H -0.0089 0.1758 0.2905 0.036 Uiso 1 1 calc R . .
C31 C -0.07585(13) 0.23941(15) 0.3922(3) 0.0311(6) Uani 1 1 d . . .
C32 C -0.12887(14) 0.24620(16) 0.4416(3) 0.0401(6) Uani 1 1 d . B .
H32 H -0.1716 0.2517 0.4815 0.048 Uiso 1 1 calc R . .

loop_
_atom_site_aniso_label
_atom_site_aniso_U_11
_atom_site_aniso_U_22
_atom_site_aniso_U_33
_atom_site_aniso_U_23
_atom_site_aniso_U_13
_atom_site_aniso_U_12
N1 0.0186(9) 0.0277(11) 0.0224(9) -0.0015(8) 0.0047(7) -0.0002(8)
S1 0.0211(5) 0.0309(5) 0.0382(5) -0.0032(3) 0.0090(4) -0.0067(4)
C1 0.041(2) 0.0220(19) 0.0341(17) -0.0036(19) 0.0179(18) -0.0023(17)
C2 0.032(2) 0.0307(17) 0.032(2) 0.0007(14) 0.0068(19) 0.0018(15)
C3 0.030(3) 0.041(3) 0.034(3) -0.001(3) 0.005(3) 0.005(2)
S1X 0.033(3) 0.039(3) 0.044(3) -0.001(2) 0.010(3) 0.006(2)
C4 0.0228(11) 0.0310(13) 0.0223(11) 0.0008(10) 0.0073(9) -0.0005(10)
C5 0.0172(10) 0.0301(13) 0.0254(11) 0.0023(10) 0.0101(9) 0.0018(9)
C6 0.0168(11) 0.0373(14) 0.0254(11) 0.0032(10) 0.0050(9) 0.0007(10)
C7 0.0204(11) 0.0372(14) 0.0223(11) -0.0028(10) 0.0054(9) -0.0059(10)
C8 0.0195(10) 0.0296(13) 0.0242(11) -0.0020(10) 0.0091(9) -0.0028(9)
C9 0.0216(11) 0.0305(13) 0.0235(11) -0.0020(10) 0.0050(9) -0.0054(9)
C10 0.040(3) 0.050(3) 0.039(4) -0.002(3) 0.015(3) 0.002(2)
C11 0.0209(15) 0.0319(18) 0.038(3) 0.0045(16) 0.007(2) 0.0051(12)
C12 0.026(2) 0.028(2) 0.038(2) 0.002(2) -0.0019(16) 0.0033(19)
S2 0.0423(6) 0.0308(5) 0.0272(5) 0.0007(3) 0.0135(4) -0.0040(4)
S2X 0.043(3) 0.039(2) 0.041(3) -0.007(2) 0.016(2) 0.001(2)
C13 0.0215(11) 0.0293(13) 0.0199(10) -0.0007(10) 0.0036(9) -0.0006(9)
C14 0.0230(11) 0.0352(14) 0.0266(11) -0.0039(10) 0.0054(10) 0.0030(10)
C15 0.0241(12) 0.0284(13) 0.0379(13) -0.0013(11) 0.0106(11) 0.0012(10)
C16 0.0251(12) 0.0426(16) 0.0438(15) -0.0047(13) 0.0004(12) 0.0018(11)
N2 0.0180(9) 0.0371(12) 0.0243(9) -0.0002(9) 0.0064(7) -0.0011(8)
S3 0.0238(5) 0.0448(6) 0.0339(5) 0.0019(4) 0.0062(4) -0.0118(4)
C17 0.035(3) 0.037(2) 0.038(2) 0.007(2) 0.006(2) -0.0048(18)
C18 0.0278(19) 0.039(2) 0.037(3) 0.0079(19) 0.004(2) -0.0017(16)
C19 0.028(3) 0.050(3) 0.040(3) 0.004(2) 0.009(3) -0.010(2)
S3X 0.029(2) 0.037(2) 0.059(3) 0.0106(18) 0.010(2) 0.006(2)
C20 0.0229(11) 0.0419(14) 0.0254(11) 0.0063(11) 0.0049(9) -0.0049(10)
C21 0.0193(11) 0.0421(15) 0.0234(11) 0.0014(11) 0.0034(9) -0.0049(10)
C22 0.0199(11) 0.0508(17) 0.0335(13) 0.0072(12) 0.0098(10) -0.0017(11)
C23 0.0202(11) 0.0515(17) 0.0333(13) 0.0007(12) 0.0109(10) 0.0040(11)
C24 0.0198(11) 0.0424(15) 0.0244(12) -0.0012(11) 0.0032(9) 0.0035(10)
C25 0.0194(11) 0.0443(15) 0.0291(12) -0.0025(11) 0.0058(9) 0.0031(10)
C26 0.031(3) 0.044(4) 0.041(3) -0.002(3) 0.012(2) 0.007(3)
C27 0.0222(17) 0.039(2) 0.032(2) -0.0051(18) 0.0025(17) 0.0060(15)
C28 0.0239(17) 0.031(2) 0.042(3) -0.0034(18) -0.0010(19) 0.0009(16)
S4 0.0374(7) 0.0391(6) 0.0298(5) 0.0020(4) 0.0145(4) -0.0023(4)
S4X 0.040(3) 0.049(3) 0.041(3) -0.012(2) 0.009(2) 0.013(2)
C29 0.0220(11) 0.0356(14) 0.0242(11) -0.0010(10) 0.0093(9) -0.0012(10)
C30 0.0214(11) 0.0398(15) 0.0305(12) -0.0039(11) 0.0084(10) -0.0027(10)
C31 0.0265(13) 0.0343(14) 0.0319(13) 0.0026(11) 0.0055(11) -0.0020(10)
C32 0.0278(13) 0.0478(17) 0.0484(15) 0.0028(13) 0.0164(12) -0.0003(12)

loop_
_atom_type_symbol
_atom_type_description
_atom_type_scat_dispersion_real
_atom_type_scat_dispersion_imag
_atom_type_scat_source
C C 0.0181 0.0091 'International Tables Vol C Tables 4.2.6.8 and 6.1.1.4'
H H 0.0000 0.0000 'International Tables Vol C Tables 4.2.6.8 and 6.1.1.4'
S S 0.3331 0.5567 'International Tables Vol C Tables 4.2.6.8 and 6.1.1.4'
N N 0.0311 0.0180 'International Tables Vol C Tables 4.2.6.8 and 6.1.1.4'

loop_
_geom_angle_atom_site_label_1
_geom_angle_atom_site_label_2
_geom_angle_atom_site_label_3
_geom_angle
_geom_angle_site_symmetry_1
_geom_angle_site_symmetry_3
_geom_angle_publ_flag
C5 N1 C8 109.17(17) . . ?
C5 N1 C13 125.70(18) . . ?
C8 N1 C13 124.88(18) . . ?
C1 S1 C4 92.57(16) . . ?
S1 C1 H1 124.2 . . ?
S1 C1 C2 111.6(3) . . ?
H1 C1 C2 124.2 . . ?
C1 C2 H2 125.1 . . ?
C1 C2 C3 109.9(4) . . ?
H2 C2 C3 125.1 . . ?
C2 C3 H3 122.0 . . ?
C2 C3 C4 116.0(7) . . ?
H3 C3 C4 122.0 . . ?
C1X S1X C4 94.3(8) . . ?
S1X C1X H1X 124.5 . . ?
S1X C1X C2X 110.9(13) . . ?
H1X C1X C2X 124.6 . . ?
C1X C2X H2X 125.0 . . ?
C1X C2X C3X 110.1(14) . . ?
H2X C2X C3X 125.0 . . ?
C2X C3X H3X 123.0 . . ?
C2X C3X C4 113.9(13) . . ?
H3X C3X C4 123.0 . . ?
S1 C4 C3 109.9(5) . . ?
S1 C4 C5 122.88(16) . . ?
C3 C4 C5 126.3(5) . . ?
S1X C4 C3X 110.8(8) . . ?
S1X C4 C5 123.9(4) . . ?
C3X C4 C5 124.9(8) . . ?
N1 C5 C4 125.24(19) . . ?
N1 C5 C6 107.4(2) . . ?
C4 C5 C6 127.3(2) . . ?
C5 C6 H6 126.0 . . ?
C5 C6 C7 108.0(2) . . ?
H6 C6 C7 126.0 . . ?
C6 C7 H7 126.0 . . ?
C6 C7 C8 108.1(2) . . ?
H7 C7 C8 126.0 . . ?
N1 C8 C7 107.3(2) . . ?
N1 C8 C9 123.92(18) . . ?
C7 C8 C9 128.8(2) . . ?
C8 C9 C10 128.1(5) . . ?
C8 C9 S2 122.07(17) . . ?
C8 C9 C10X 126.0(8) . . ?
C8 C9 S2X 121.7(4) . . ?
C10 C9 S2 109.8(5) . . ?
C10X C9 S2X 112.3(8) . . ?
C9 C10 H10 121.4 . . ?
C9 C10 C11 117.2(7) . . ?
H10 C10 C11 121.4 . . ?
C10 C11 H11 126.2 . . ?
C10 C11 C12 107.7(5) . . ?
H11 C11 C12 126.2 . . ?
C11 C12 H12 123.6 . . ?
C11 C12 S2 112.8(4) . . ?
H12 C12 S2 123.6 . . ?
C9 S2 C12 92.33(19) . . ?
C9 C10X H10X 123.4 . . ?
C9 C10X C11X 113.3(13) . . ?
H10X C10X C11X 123.4 . . ?
C10X C11X H11X 125.8 . . ?
C10X C11X C12X 108.4(14) . . ?
H11X C11X C12X 125.8 . . ?
C11X C12X H12X 124.9 . . ?
C11X C12X S2X 110.3(13) . . ?
H12X C12X S2X 124.9 . . ?
C9 S2X C12X 94.3(8) . . ?
N1 C13 H13A 109.4 . . ?
N1 C13 H13B 109.4 . . ?
N1 C13 C14 110.98(17) . . ?
H13A C13 H13B 108.0 . . ?
H13A C13 C14 109.4 . . ?
H13B C13 C14 109.4 . . ?
C13 C14 H14A 109.2 . . ?
C13 C14 H14B 109.2 . . ?
C13 C14 C15 112.15(18) . . ?
H14A C14 H14B 107.9 . . ?
H14A C14 C15 109.2 . . ?
H14B C14 C15 109.2 . . ?
C14 C15 C16 179.0(3) . . ?
C15 C16 H16 180.0 . . ?
C21 N2 C24 109.36(18) . . ?
C21 N2 C29 124.8(2) . . ?
C24 N2 C29 125.8(2) . . ?
C17 S3 C20 93.20(18) . . ?
S3 C17 H17 124.2 . . ?
S3 C17 C18 111.6(4) . . ?
H17 C17 C18 124.2 . . ?
C17 C18 H18 124.7 . . ?
C17 C18 C19 110.6(5) . . ?
H18 C18 C19 124.7 . . ?
C18 C19 H19 122.0 . . ?
C18 C19 C20 116.0(7) . . ?
H19 C19 C20 122.0 . . ?
C17X S3X C20 93.2(7) . . ?
S3X C17X H17X 124.5 . . ?
S3X C17X C18X 111.0(12) . . ?
H17X C17X C18X 124.5 . . ?
C17X C18X H18X 125.5 . . ?
C17X C18X C19X 109.1(13) . . ?
H18X C18X C19X 125.5 . . ?
C18X C19X H19X 123.4 . . ?
C18X C19X C20 113.2(12) . . ?
H19X C19X C20 123.4 . . ?
S3 C20 C19 108.6(4) . . ?
S3 C20 C21 119.22(16) . . ?
C19 C20 C21 131.6(5) . . ?
S3X C20 C19X 112.8(7) . . ?
S3X C20 C21 125.0(3) . . ?
C19X C20 C21 122.2(7) . . ?
N2 C21 C20 125.0(2) . . ?
N2 C21 C22 107.2(2) . . ?
C20 C21 C22 127.8(2) . . ?
C21 C22 H22 125.9 . . ?
C21 C22 C23 108.3(2) . . ?
H22 C22 C23 125.9 . . ?
C22 C23 H23 125.9 . . ?
C22 C23 C24 108.3(2) . . ?
H23 C23 C24 125.9 . . ?
N2 C24 C23 106.9(2) . . ?
N2 C24 C25 126.4(2) . . ?
C23 C24 C25 126.5(2) . . ?
C24 C25 C26 123.2(5) . . ?
C24 C25 S4 126.09(19) . . ?
C24 C25 C26X 126.0(7) . . ?
C24 C25 S4X 123.0(4) . . ?
C26 C25 S4 110.7(5) . . ?
C26X C25 S4X 110.2(8) . . ?
C25 C26 H26 122.4 . . ?
C25 C26 C27 115.2(8) . . ?
H26 C26 C27 122.4 . . ?
C26 C27 H27 124.7 . . ?
C26 C27 C28 110.6(5) . . ?
H27 C27 C28 124.7 . . ?
C27 C28 H28 124.9 . . ?
C27 C28 S4 110.2(3) . . ?
H28 C28 S4 124.9 . . ?
C25 S4 C28 93.28(17) . . ?
C25 C26X H26X 122.9 . . ?
C25 C26X C27X 114.2(12) . . ?
H26X C26X C27X 122.9 . . ?
C26X C27X H27X 125.1 . . ?
C26X C27X C28X 109.8(13) . . ?
H27X C27X C28X 125.1 . . ?
C27X C28X H28X 124.9 . . ?
C27X C28X S4X 110.2(12) . . ?
H28X C28X S4X 124.9 . . ?
C25 S4X C28X 95.4(8) . . ?
N2 C29 H29A 109.5 . . ?
N2 C29 H29B 109.5 . . ?
N2 C29 C30 110.64(18) . . ?
H29A C29 H29B 108.1 . . ?
H29A C29 C30 109.5 . . ?
H29B C29 C30 109.5 . . ?
C29 C30 H30A 109.1 . . ?
C29 C30 H30B 109.1 . . ?
C29 C30 C31 112.29(19) . . ?
H30A C30 H30B 107.9 . . ?
H30A C30 C31 109.1 . . ?
H30B C30 C31 109.1 . . ?
C30 C31 C32 179.5(3) . . ?
C31 C32 H32 180.0 . . ?

loop_
_geom_bond_atom_site_label_1
_geom_bond_atom_site_label_2
_geom_bond_distance
_geom_bond_site_symmetry_2
_geom_bond_publ_flag
N1 C5 1.385(3) . ?
N1 C8 1.383(3) . ?
N1 C13 1.456(3) . ?
S1 C1 1.724(4) . ?
S1 C4 1.710(2) . ?
C1 H1 0.950 . ?
C1 C2 1.383(5) . ?
C2 H2 0.950 . ?
C2 C3 1.419(10) . ?
C3 H3 0.950 . ?
C3 C4 1.351(8) . ?
S1X C1X 1.704(14) . ?
S1X C4 1.637(9) . ?
C1X H1X 0.950 . ?
C1X C2X 1.369(14) . ?
C2X H2X 0.950 . ?
C2X C3X 1.423(15) . ?
C3X H3X 0.950 . ?
C3X C4 1.370(13) . ?
C4 C5 1.460(3) . ?
C5 C6 1.378(3) . ?
C6 H6 0.950 . ?
C6 C7 1.402(4) . ?
C7 H7 0.950 . ?
C7 C8 1.381(3) . ?
C8 C9 1.463(3) . ?
C9 C10 1.327(9) . ?
C9 S2 1.719(2) . ?
C9 C10X 1.361(13) . ?
C9 S2X 1.594(8) . ?
C10 H10 0.950 . ?
C10 C11 1.441(10) . ?
C11 H11 0.950 . ?
C11 C12 1.390(5) . ?
C12 H12 0.950 . ?
C12 S2 1.713(4) . ?
C10X H10X 0.950 . ?
C10X C11X 1.432(15) . ?
C11X H11X 0.950 . ?
C11X C12X 1.385(14) . ?
C12X H12X 0.950 . ?
C12X S2X 1.713(14) . ?
C13 H13A 0.990 . ?
C13 H13B 0.990 . ?
C13 C14 1.534(3) . ?
C14 H14A 0.990 . ?
C14 H14B 0.990 . ?
C14 C15 1.470(3) . ?
C15 C16 1.181(3) . ?
C16 H16 0.950 . ?
N2 C21 1.387(3) . ?
N2 C24 1.386(3) . ?
N2 C29 1.459(3) . ?
S3 C17 1.718(5) . ?
S3 C20 1.717(2) . ?
C17 H17 0.950 . ?
C17 C18 1.372(6) . ?
C18 H18 0.950 . ?
C18 C19 1.411(10) . ?
C19 H19 0.950 . ?
C19 C20 1.370(8) . ?
S3X C17X 1.706(14) . ?
S3X C20 1.623(7) . ?
C17X H17X 0.950 . ?
C17X C18X 1.389(14) . ?
C18X H18X 0.950 . ?
C18X C19X 1.425(15) . ?
C19X H19X 0.950 . ?
C19X C20 1.350(12) . ?
C20 C21 1.457(4) . ?
C21 C22 1.385(3) . ?
C22 H22 0.950 . ?
C22 C23 1.393(4) . ?
C23 H23 0.950 . ?
C23 C24 1.389(3) . ?
C24 C25 1.461(4) . ?
C25 C26 1.319(8) . ?
C25 S4 1.709(3) . ?
C25 C26X 1.371(13) . ?
C25 S4X 1.622(8) . ?
C26 H26 0.950 . ?
C26 C27 1.435(11) . ?
C27 H27 0.950 . ?
C27 C28 1.390(6) . ?
C28 H28 0.950 . ?
C28 S4 1.714(4) . ?
C26X H26X 0.950 . ?
C26X C27X 1.442(15) . ?
C27X H27X 0.950 . ?
C27X C28X 1.366(13) . ?
C28X H28X 0.950 . ?
C28X S4X 1.714(13) . ?
C29 H29A 0.990 . ?
C29 H29B 0.990 . ?
C29 C30 1.534(3) . ?
C30 H30A 0.990 . ?
C30 H30B 0.990 . ?
C30 C31 1.470(3) . ?
C31 C32 1.179(4) . ?
C32 H32 0.950 . ?

loop_
_geom_torsion_atom_site_label_1
_geom_torsion_atom_site_label_2
_geom_torsion_atom_site_label_3
_geom_torsion_atom_site_label_4
_geom_torsion
_geom_torsion_site_symmetry_1
_geom_torsion_site_symmetry_2
_geom_torsion_site_symmetry_3
_geom_torsion_site_symmetry_4
_geom_torsion_publ_flag
C4 S1 C1 C2 -1.3(4) . . . . ?
S1 C1 C2 C3 1.3(9) . . . . ?
C1 C2 C3 C4 -0.6(14) . . . . ?
C4 S1X C1X C2X 1(2) . . . . ?
S1X C1X C2X C3X -1(3) . . . . ?
C1X C2X C3X C4 2(3) . . . . ?
C2 C3 C4 S1 -0.3(14) . . . . ?
C2 C3 C4 C5 -169.7(7) . . . . ?
C2X C3X C4 S1X -1(3) . . . . ?
C2X C3X C4 C5 171.3(16) . . . . ?
C1X S1X C4 C3X 0.1(18) . . . . ?
C1X S1X C4 C5 -172.3(10) . . . . ?
C1 S1 C4 C3 0.9(8) . . . . ?
C1 S1 C4 C5 170.7(3) . . . . ?
C8 N1 C5 C4 -177.28(19) . . . . ?
C8 N1 C5 C6 0.6(2) . . . . ?
C13 N1 C5 C4 -2.8(3) . . . . ?
C13 N1 C5 C6 175.05(18) . . . . ?
S1 C4 C5 N1 51.9(3) . . . . ?
S1 C4 C5 C6 -125.6(2) . . . . ?
C3 C4 C5 N1 -140.0(9) . . . . ?
C3 C4 C5 C6 42.6(9) . . . . ?
S1X C4 C5 N1 -136.7(8) . . . . ?
S1X C4 C5 C6 45.9(9) . . . . ?
C3X C4 C5 N1 52.0(14) . . . . ?
C3X C4 C5 C6 -125.4(14) . . . . ?
N1 C5 C6 C7 -0.6(2) . . . . ?
C4 C5 C6 C7 177.2(2) . . . . ?
C5 C6 C7 C8 0.4(2) . . . . ?
C6 C7 C8 N1 0.0(2) . . . . ?
C6 C7 C8 C9 179.5(2) . . . . ?
C5 N1 C8 C7 -0.4(2) . . . . ?
C5 N1 C8 C9 -179.89(19) . . . . ?
C13 N1 C8 C7 -174.88(18) . . . . ?
C13 N1 C8 C9 5.6(3) . . . . ?
N1 C8 C9 C10 -115.8(8) . . . . ?
N1 C8 C9 S2 68.0(3) . . . . ?
N1 C8 C9 C10X 60.0(12) . . . . ?
N1 C8 C9 S2X -118.2(6) . . . . ?
C7 C8 C9 C10 64.8(8) . . . . ?
C7 C8 C9 S2 -111.4(2) . . . . ?
C7 C8 C9 C10X -119.4(12) . . . . ?
C7 C8 C9 S2X 62.4(7) . . . . ?
C8 C9 C10 C11 -173.2(6) . . . . ?
S2 C9 C10 C11 3.4(12) . . . . ?
C9 C10 C11 C12 -4.8(13) . . . . ?
C10 C11 C12 S2 4.0(10) . . . . ?
C8 C9 S2 C12 176.1(3) . . . . ?
C10 C9 S2 C12 -0.7(7) . . . . ?
C11 C12 S2 C9 -2.1(6) . . . . ?
C8 C9 C10X C11X 171.7(17) . . . . ?
S2X C9 C10X C11X -10(2) . . . . ?
C9 C10X C11X C12X 13(4) . . . . ?
C10X C11X C12X S2X -11(4) . . . . ?
C8 C9 S2X C12X -178.7(13) . . . . ?
C10X C9 S2X C12X 2.9(18) . . . . ?
C11X C12X S2X C9 5(3) . . . . ?
C5 N1 C13 C14 -97.1(2) . . . . ?
C8 N1 C13 C14 76.5(3) . . . . ?
N1 C13 C14 C15 172.54(19) . . . . ?
C13 C14 C15 C16 -54(16) . . . . ?
C20 S3 C17 C18 -1.1(6) . . . . ?
S3 C17 C18 C19 -0.1(10) . . . . ?
C17 C18 C19 C20 1.7(14) . . . . ?
S3X C17X C18X C19X -5(3) . . . . ?
C17X C18X C19X C20 9(3) . . . . ?
C18X C19X C20 S3X -9(2) . . . . ?
C18X C19X C20 C21 172.8(14) . . . . ?
C18 C19 C20 S3 -2.4(12) . . . . ?
C18 C19 C20 C21 -173.0(6) . . . . ?
C17X S3X C20 C19X 5.7(16) . . . . ?
C17X S3X C20 C21 -176.6(11) . . . . ?
C17 S3 C20 C19 2.0(7) . . . . ?
C17 S3 C20 C21 173.9(3) . . . . ?
C24 N2 C21 C20 177.8(2) . . . . ?
C24 N2 C21 C22 -0.5(2) . . . . ?
C29 N2 C21 C20 1.4(3) . . . . ?
C29 N2 C21 C22 -176.97(19) . . . . ?
S3 C20 C21 N2 152.47(17) . . . . ?
S3 C20 C21 C22 -29.6(3) . . . . ?
C19 C20 C21 N2 -37.8(9) . . . . ?
C19 C20 C21 C22 140.2(8) . . . . ?
S3X C20 C21 N2 -32.5(6) . . . . ?
S3X C20 C21 C22 145.5(6) . . . . ?
C19X C20 C21 N2 144.9(10) . . . . ?
C19X C20 C21 C22 -37.1(11) . . . . ?
N2 C21 C22 C23 0.3(3) . . . . ?
C20 C21 C22 C23 -177.9(2) . . . . ?
C21 C22 C23 C24 0.0(3) . . . . ?
C21 N2 C24 C23 0.6(2) . . . . ?
C21 N2 C24 C25 -175.8(2) . . . . ?
C29 N2 C24 C23 176.95(19) . . . . ?
C29 N2 C24 C25 0.6(3) . . . . ?
C22 C23 C24 N2 -0.4(3) . . . . ?
C22 C23 C24 C25 176.0(2) . . . . ?
N2 C24 C25 C26 147.4(8) . . . . ?
N2 C24 C25 S4 -34.2(3) . . . . ?
N2 C24 C25 C26X -41.8(12) . . . . ?
N2 C24 C25 S4X 149.5(7) . . . . ?
C23 C24 C25 C26 -28.2(9) . . . . ?
C23 C24 C25 S4 150.2(2) . . . . ?
C23 C24 C25 C26X 142.6(12) . . . . ?
C23 C24 C25 S4X -26.2(8) . . . . ?
C24 C25 C26 C27 176.2(6) . . . . ?
S4 C25 C26 C27 -2.4(13) . . . . ?
C25 C26 C27 C28 2.2(14) . . . . ?
C26 C27 C28 S4 -0.8(8) . . . . ?
C24 C25 S4 C28 -176.9(2) . . . . ?
C26 C25 S4 C28 1.6(8) . . . . ?
C27 C28 S4 C25 -0.4(3) . . . . ?
C24 C25 C26X C27X -176.4(12) . . . . ?
S4X C25 C26X C27X -6(2) . . . . ?
C25 C26X C27X C28X 5(3) . . . . ?
C26X C27X C28X S4X -1(3) . . . . ?
C24 C25 S4X C28X 175.3(8) . . . . ?
C26X C25 S4X C28X 4.9(16) . . . . ?
C27X C28X S4X C25 -2.2(19) . . . . ?
C21 N2 C29 C30 97.9(2) . . . . ?
C24 N2 C29 C30 -78.0(3) . . . . ?
N2 C29 C30 C31 -173.2(2) . . . . ?
C29 C30 C31 C32 -60(46) . . . . ?
